data_9010161
loop_
_publ_author_name
'Yakovenchuk, V. N.'
'Krivovichev, S. K.'
'Pakhomovsky, Y. A.'
'Ivanyuk, G. Y.'
'Selivanova, E. A.'
'Men'shikov, Y. P.'
'Britvin, S. N.'

_publ_section_title
;Armbrusterite, K5Na6Mn3+Mn2+14[Si9O22]4(OH)10*4H2O, a new Mn hydrous
 heterophyllosilicate from the Khibiny alkaline massif, Kola Peninsula, Russia
;
_journal_name_full 'American Mineralogist'
_journal_page_first 416
_journal_page_last 423
_journal_paper_doi 10.2138/am.2007.2200
_journal_volume 92
_journal_year 2007
_chemical_compound_source 'Khibiny alkaline massif, Kola Peninsula, Russia'
_chemical_formula_sum 'H46 K5 Mn15 Na6 O104.02 Si36'
_chemical_name_mineral Armbrusterite
_space_group_IT_number 12
_symmetry_space_group_name_Hall '-C 2y'
_symmetry_space_group_name_H-M 'C 1 2/m 1'
_cell_angle_alpha 90
_cell_angle_beta 115.069
_cell_angle_gamma 90
_cell_formula_units_Z 2
_cell_length_a 17.333
_cell_length_b 23.539
_cell_length_c 13.4895
_cell_volume 4985.274
_database_code_amcsd 0004282
_exptl_crystal_density_diffrn 2.584
_cod_original_formula_sum 'K5 Na6 Mn15 Si36 O104.02 H46'
_cod_database_code 9010161

loop_
_space_group_symop_operation_xyz
x,y,z
1/2+x,1/2+y,z
x,-y,z
1/2+x,1/2-y,z
-x,y,-z
1/2-x,1/2+y,-z
-x,-y,-z
1/2-x,1/2-y,-z

loop_
_atom_site_aniso_label
_atom_site_aniso_U_11
_atom_site_aniso_U_22
_atom_site_aniso_U_33
_atom_site_aniso_U_12
_atom_site_aniso_U_13
_atom_site_aniso_U_23
Na1 0.02250 0.01920 0.04700 -0.00100 0.01510 0.00100
Na2 0.02600 0.02600 0.04800 0.00000 0.02400 0.00000
Mn2+1 0.01620 0.01500 0.03810 0.00000 0.01390 0.00000
Mn2+2 0.01530 0.01700 0.03550 0.00000 0.01270 0.00000
Mn2+3 0.01680 0.01570 0.03880 -0.00030 0.01600 -0.00050
Mn2+4 0.01550 0.01780 0.03800 0.00000 0.01410 0.00000
Mn3+5 0.01370 0.01810 0.03510 0.00000 0.01290 0.00000
Mn2+6 0.01740 0.01730 0.03950 0.00080 0.01700 0.00110
Si1 0.01500 0.01560 0.03450 -0.00010 0.01440 0.00090
Si2 0.01350 0.01660 0.03420 0.00180 0.01280 -0.00030
Si3 0.01380 0.01810 0.03540 -0.00040 0.01390 0.00000
Si4 0.01480 0.01860 0.03460 -0.00140 0.01170 -0.00100
Si5 0.01670 0.01330 0.03630 0.00090 0.01560 0.00000
Si6 0.01650 0.01800 0.03590 -0.00140 0.01510 0.00080
Si7 0.01300 0.01700 0.03400 0.00050 0.01130 0.00060
Si8 0.01250 0.01980 0.03190 -0.00010 0.01170 -0.00150
Si9 0.01240 0.01500 0.03540 -0.00130 0.01240 -0.00040
O3 0.01800 0.01600 0.04100 -0.00100 0.01600 -0.00100
O5 0.01600 0.01800 0.03800 0.00200 0.01100 -0.00300
O6 0.02200 0.02800 0.03200 -0.00300 0.01200 -0.00200
O7 0.01800 0.02700 0.03300 -0.00400 0.01400 -0.00300
O8 0.02200 0.01600 0.03700 -0.00600 0.01600 -0.00400
O9 0.01600 0.01800 0.03700 -0.00100 0.01400 0.00100
O10 0.01600 0.02200 0.03900 0.00200 0.01700 -0.00100
O11 0.02500 0.01400 0.04400 0.00000 0.02100 0.00000
O12 0.02600 0.02000 0.04000 -0.00400 0.01900 -0.00300
O13 0.01900 0.01200 0.03800 -0.00400 0.00900 0.00000
O14 0.02300 0.01700 0.03500 -0.00300 0.01400 0.00100
O15 0.01900 0.02800 0.03200 0.00200 0.01200 -0.00200
O16 0.02200 0.02100 0.03300 0.00200 0.01700 0.00300
O17 0.01500 0.02100 0.04100 -0.00200 0.01500 -0.00100
O18 0.02200 0.04000 0.03500 0.00000 0.01300 0.00000
O19 0.01800 0.01700 0.03900 -0.00400 0.01100 0.00200
O20 0.03100 0.01300 0.03900 0.00000 0.01700 0.00000
O21 0.01600 0.03000 0.04200 -0.00100 0.01700 -0.00500
O22 0.03000 0.02500 0.04400 0.00200 0.02100 -0.00500
O23 0.01800 0.03300 0.03500 -0.01000 0.01000 0.00000
O24 0.02300 0.01900 0.03700 0.00000 0.02000 0.00000
O26 0.01400 0.03800 0.03300 -0.00400 0.01000 -0.00200
O27 0.02200 0.03000 0.03500 0.01200 0.01200 0.00100
O28 0.02300 0.02200 0.05100 -0.00400 0.02700 -0.00100
O-H1 0.02300 0.02200 0.04000 0.00000 0.01800 0.00000
O-H2 0.02100 0.02300 0.04900 0.00000 0.01900 0.00000
O-H4 0.02400 0.02200 0.03800 0.00000 0.01600 0.00000
O-H25 0.01800 0.02400 0.04200 0.00200 0.01600 0.00300

loop_
_atom_site_label
_atom_site_fract_x
_atom_site_fract_y
_atom_site_fract_z
_atom_site_occupancy
_atom_site_U_iso_or_equiv
_atom_site_type_symbol
_atom_site_attached_hydrogens
K1 0.21000 0.95130 0.49050 0.30000 0.09000 K 0
K2 0.50500 0.00000 0.60350 0.28000 0.07200 K 0
K3 0.00000 0.00000 0.50000 0.16000 0.04200 K 0
K5 0.97250 0.69670 0.49500 0.20000 0.10000 K 0
K6 0.81500 0.67050 0.49000 0.17000 0.10000 K 0
K7 0.85400 0.72630 0.47900 0.17000 0.10000 K 0
K10 0.82400 0.56000 0.47700 0.11000 0.10000 K 0
K11 0.39800 0.06650 0.48500 0.12000 0.10000 K 0
Na1 0.84650 0.14408 0.04700 1.00000 0.02940 Na 0
Na2 0.50000 0.85110 0.00000 1.00000 0.03100 Na 0
Mn2+1 0.00000 0.06931 0.00000 1.00000 0.02230 Mn 0
Mn2+2 0.00000 0.21062 0.00000 1.00000 0.02190 Mn 0
Mn2+3 0.32397 0.07102 0.96233 1.00000 0.02230 Mn 0
Mn2+4 0.84790 0.00000 0.04652 1.00000 0.02290 Mn 0
Mn3+5 0.50000 0.00000 0.00000 1.00000 0.02140 Mn 0
Mn2+6 0.67138 0.78453 0.01290 1.00000 0.02300 Mn 0
Si1 0.28669 0.06392 0.18040 1.00000 0.02030 Si 0
Si2 0.85334 0.86802 0.79290 1.00000 0.02050 Si 0
Si3 0.39902 0.06387 0.77130 1.00000 0.02130 Si 0
Si4 0.85790 0.74466 0.76670 1.00000 0.02220 Si 0
Si5 0.01462 0.06473 0.25250 1.00000 0.02060 Si 0
Si6 0.02831 0.75457 0.76610 1.00000 0.02210 Si 0
Si7 0.25042 0.85840 0.73430 1.00000 0.02090 Si 0
Si8 0.05700 0.14539 0.62690 1.00000 0.02060 Si 0
Si9 0.43999 0.13157 0.20070 1.00000 0.02010 Si 0
O3 0.24540 0.06720 0.05070 1.00000 0.02340 O 0
O5 0.40310 0.13830 0.07170 1.00000 0.02430 O 0
O6 0.26030 0.85800 0.85790 1.00000 0.02690 O 0
O7 0.90420 0.72910 0.89460 1.00000 0.02500 O 0
O8 0.94650 0.06590 0.12740 1.00000 0.02380 O 0
O9 0.91560 0.86230 0.91800 1.00000 0.02310 O 0
O10 0.42510 0.06130 0.89990 1.00000 0.02420 O 0
O11 0.04790 0.00000 0.29700 1.00000 0.02550 O 0
O12 0.90070 0.89730 0.72360 1.00000 0.02710 O 0
O13 0.81290 0.80700 0.73840 1.00000 0.02370 O 0
O14 0.46440 0.10370 0.74240 1.00000 0.02440 O 0
O15 0.06710 0.77190 0.89220 1.00000 0.02590 O 0
O16 0.05970 0.69280 0.74190 1.00000 0.02360 O 0
O17 0.30330 0.91030 0.70820 1.00000 0.02450 O 0
O18 0.00000 0.15760 0.50000 1.00000 0.03200 O 0
O19 0.78300 0.70040 0.69850 1.00000 0.02520 O 0
O20 0.29990 0.00000 0.22850 1.00000 0.02700 O 0
O21 0.15290 0.13290 0.64330 1.00000 0.02740 O 0
O22 0.05470 0.19990 0.69580 1.00000 0.03150 O 0
O23 0.38140 0.09060 0.23910 1.00000 0.02900 O 0
O24 0.39890 0.00000 0.72230 1.00000 0.02380 O 0
O26 0.92540 0.74780 0.71060 1.00000 0.02840 O 0
O27 0.76970 0.90670 0.76540 1.00000 0.02930 O 0
O28 0.97670 0.08930 0.33560 1.00000 0.02840 O 0
O-H1 0.24090 0.00000 0.87360 1.00000 0.02650 O 1
O-H2 0.41190 0.00000 0.06490 1.00000 0.02900 O 1
O-H4 0.08990 0.00000 0.06920 1.00000 0.02700 O 1
O-H25 0.75080 0.71200 0.07340 1.00000 0.02700 O 1
Wat1 0.00000 0.65200 0.50000 0.35000 0.10000 O 2
Wat2 0.00000 0.58600 0.50000 0.34000 0.10000 O 2
Wat3 0.87800 0.68300 0.43400 0.26000 0.10000 O 2
Wat4 0.82400 0.61300 0.47800 0.29000 0.10000 O 2
Wat5 0.24300 0.00000 0.41300 0.26000 0.10000 O 2
Wat6 0.21800 0.00000 0.50900 0.26000 0.10000 O 2
Wat7 0.86090 0.00000 0.38210 0.70000 0.10000 O 2

loop_
_cod_changelog_entry_id
_cod_changelog_entry_author
_cod_changelog_entry_date
_cod_changelog_entry_text
1
;cod-tools version 3.8.0
Id: cif_guess_AMCSD_atom_types 9581 2023-05-17 12:35:41Z saulius
;
2023-05-18T11:40:53+03:00
;Derived atom types and hydrogen counts
from atom names that follow the AMCSD naming convention
(Wat == water, O-H == hydroxyl).
;
2
;cod-tools version 3.10.1
Id: cif_fix_AMCSD_aniso_labels 10200 2024-08-01 14:09:44Z saulius
;
2024-08-02T12:21:27+03:00
;Changed the following '_atom_site_aniso_label' values:
'OH1' -> 'O-H1'
'OH2' -> 'O-H2'
'OH4' -> 'O-H4'
'OH25' -> 'O-H25'
;

loop_
_cod_related_entry_id
_cod_related_entry_database
_cod_related_entry_code
1 AMCSD 0004282
